data_4334198
loop_
_publ_author_name
'Matthew B. Chambers'
'Stanislav Groysman'
'Dino Villagr\'an'
'Daniel G. Nocera'

_publ_section_title
;
 Iron in a Trigonal Tris(alkoxide) Ligand Environment
;
_journal_name_full 'Inorganic Chemistry'
_journal_page_first 3159
_journal_page_last 3169
_journal_paper_doi 10.1021/ic302634q
_journal_volume 52
_journal_year 2013
_chemical_formula_moiety 'C34 H65 Fe Li O4'
_chemical_formula_sum 'C34 H65 Fe Li O4'
_chemical_formula_weight 600.65
_chemical_name_common Fe(ditox)3LiTHF
_chemical_name_systematic
; 
 ? 
;
_space_group_IT_number 4
_symmetry_cell_setting monoclinic
_symmetry_space_group_name_Hall 'P 2yb'
_symmetry_space_group_name_H-M 'P 1 21 1'
_atom_sites_solution_hydrogens geom
_atom_sites_solution_primary direct
_atom_sites_solution_secondary difmap
_audit_creation_method SHELXL-97
_cell_angle_alpha 90.00
_cell_angle_beta 92.8180(10)
_cell_angle_gamma 90.00
_cell_formula_units_Z 2
_cell_length_a 9.1459(6)
_cell_length_b 16.5341(11)
_cell_length_c 12.1761(8)
_cell_measurement_temperature 100(2)
_cell_volume 1839.0(2)
_computing_cell_refinement 'Bruker SAINT'
_computing_data_collection 'Bruker APEX2'
_computing_data_reduction 'Bruker SAINT'
_computing_molecular_graphics 'Bruker SHELXTL'
_computing_publication_material 'Bruker SHELXTL'
_computing_structure_refinement 'SHELXL-97 (Sheldrick, 2008)'
_computing_structure_solution 'SHELXS-97 (Sheldrick, 2008)'
_diffrn_ambient_temperature 100(2)
_diffrn_measured_fraction_theta_full 0.997
_diffrn_measured_fraction_theta_max 0.997
_diffrn_measurement_device_type 'Bruker APEX-II CCD'
_diffrn_measurement_method '\f and \w scans'
_diffrn_radiation_monochromator graphite
_diffrn_radiation_source 'fine-focus sealed tube'
_diffrn_radiation_type MoK\a
_diffrn_radiation_wavelength 0.71073
_diffrn_reflns_av_R_equivalents 0.0440
_diffrn_reflns_av_sigmaI/netI 0.0417
_diffrn_reflns_limit_h_max 11
_diffrn_reflns_limit_h_min -12
_diffrn_reflns_limit_k_max 21
_diffrn_reflns_limit_k_min -21
_diffrn_reflns_limit_l_max 16
_diffrn_reflns_limit_l_min -16
_diffrn_reflns_number 35289
_diffrn_reflns_theta_full 28.27
_diffrn_reflns_theta_max 28.27
_diffrn_reflns_theta_min 2.08
_exptl_absorpt_coefficient_mu 0.441
_exptl_absorpt_correction_T_max 0.9170
_exptl_absorpt_correction_T_min 0.8978
_exptl_absorpt_correction_type empirical
_exptl_absorpt_process_details SADABS
_exptl_crystal_colour block
_exptl_crystal_density_diffrn 1.085
_exptl_crystal_description green
_exptl_crystal_F_000 660
_exptl_crystal_size_max 0.25
_exptl_crystal_size_mid 0.20
_exptl_crystal_size_min 0.20
_refine_diff_density_max 0.481
_refine_diff_density_min -0.523
_refine_diff_density_rms 0.051
_refine_ls_abs_structure_details 'Flack H D (1983), Acta Cryst. A39, 876-881'
_refine_ls_abs_structure_Flack 0.51(3)
_refine_ls_extinction_method none
_refine_ls_goodness_of_fit_ref 1.034
_refine_ls_hydrogen_treatment constr
_refine_ls_matrix_type full
_refine_ls_number_parameters 471
_refine_ls_number_reflns 9072
_refine_ls_number_restraints 375
_refine_ls_restrained_S_all 1.019
_refine_ls_R_factor_all 0.0641
_refine_ls_R_factor_gt 0.0461
_refine_ls_shift/su_max 0.081
_refine_ls_shift/su_mean 0.007
_refine_ls_structure_factor_coef Fsqd
_refine_ls_weighting_details 'calc w=1/[\s^2^(Fo^2^)+(0.0524P)^2^+0.8524P] where P=(Fo^2^+2Fc^2^)/3'
_refine_ls_weighting_scheme calc
_refine_ls_wR_factor_gt 0.1085
_refine_ls_wR_factor_ref 0.1204
_reflns_number_gt 7297
_reflns_number_total 9072
_reflns_threshold_expression >2sigma(I)
_cod_data_source_file ic302634q_si_002_02.cif
_cod_data_source_block cmpd_3_Fe(ditox)3Li(THF)
_cod_database_code 4334198

loop_
_symmetry_equiv_pos_as_xyz
'x, y, z'
'-x, y+1/2, -z'

loop_
_atom_site_label
_atom_site_type_symbol
_atom_site_fract_x
_atom_site_fract_y
_atom_site_fract_z
_atom_site_U_iso_or_equiv
_atom_site_adp_type
_atom_site_occupancy
_atom_site_symmetry_multiplicity
_atom_site_calc_flag
_atom_site_refinement_flags
_atom_site_disorder_assembly
_atom_site_disorder_group
Fe1 Fe 0.25327(3) 0.25090(9) 0.13687(2) 0.02546(8) Uani 1 1 d . A .
O1 O 0.1783(4) 0.1704(2) 0.2318(3) 0.0307(10) Uani 1 1 d U A .
O2 O 0.1789(4) 0.3328(2) 0.2314(3) 0.0307(10) Uani 1 1 d U A .
O3 O -0.06270(16) 0.2515(5) 0.41063(12) 0.0485(4) Uani 1 1 d U A .
O4 O 0.35325(16) 0.2503(4) 0.01355(11) 0.0356(3) Uani 1 1 d U . .
C28 C 0.5953(2) 0.2526(6) -0.05352(19) 0.0439(6) Uani 1 1 d U . .
Li1 Li 0.0927(4) 0.2519(9) 0.3124(3) 0.0354(8) Uani 1 1 d . . .
C1 C 0.1991(8) 0.4185(3) 0.2351(5) 0.0416(15) Uani 1 1 d U . .
C7 C 0.0426(8) 0.4591(4) 0.2362(6) 0.0505(18) Uani 1 1 d U A .
C9 C -0.0263(8) 0.4557(5) 0.3462(6) 0.057(2) Uani 1 1 d U . .
H9A H 0.0273 0.4915 0.3982 0.085 Uiso 1 1 calc R A .
H9B H -0.0225 0.4002 0.3742 0.085 Uiso 1 1 calc R . .
H9C H -0.1286 0.4733 0.3377 0.085 Uiso 1 1 calc R . .
C10 C -0.0582(8) 0.4143(5) 0.1560(6) 0.076(2) Uani 1 1 d U . .
H10A H -0.0780 0.3603 0.1849 0.114 Uiso 1 1 calc R A .
H10B H -0.0118 0.4092 0.0854 0.114 Uiso 1 1 calc R . .
H10C H -0.1503 0.4441 0.1453 0.114 Uiso 1 1 calc R . .
C8 C 0.0474(11) 0.5505(4) 0.2029(6) 0.077(3) Uani 1 1 d U . .
H8A H -0.0516 0.5733 0.2029 0.116 Uiso 1 1 calc R A .
H8B H 0.0850 0.5555 0.1292 0.116 Uiso 1 1 calc R . .
H8C H 0.1117 0.5799 0.2558 0.116 Uiso 1 1 calc R . .
C2 C 0.2762(10) 0.4414(5) 0.1321(7) 0.077(3) Uani 1 1 d U A .
H2A H 0.3574 0.4039 0.1219 0.115 Uiso 1 1 calc R . .
H2B H 0.3142 0.4966 0.1396 0.115 Uiso 1 1 calc R . .
H2C H 0.2068 0.4384 0.0683 0.115 Uiso 1 1 calc R . .
C3 C 0.3154(8) 0.4350(4) 0.3296(6) 0.0477(14) Uani 1 1 d U A .
C6 C 0.2807(7) 0.3873(4) 0.4345(6) 0.0544(16) Uani 1 1 d U . .
H6A H 0.2763 0.3293 0.4176 0.082 Uiso 1 1 calc R A .
H6B H 0.1862 0.4050 0.4605 0.082 Uiso 1 1 calc R . .
H6C H 0.3576 0.3972 0.4918 0.082 Uiso 1 1 calc R . .
C4 C 0.4629(7) 0.4073(5) 0.2950(7) 0.0763(19) Uani 1 1 d U . .
H4A H 0.4928 0.4403 0.2332 0.114 Uiso 1 1 calc R A .
H4B H 0.4571 0.3504 0.2724 0.114 Uiso 1 1 calc R . .
H4C H 0.5349 0.4130 0.3568 0.114 Uiso 1 1 calc R . .
C5 C 0.3249(9) 0.5222(4) 0.3725(8) 0.080(3) Uani 1 1 d U . .
H5A H 0.3905 0.5242 0.4386 0.119 Uiso 1 1 calc R A .
H5B H 0.2272 0.5408 0.3905 0.119 Uiso 1 1 calc R . .
H5C H 0.3632 0.5573 0.3158 0.119 Uiso 1 1 calc R . .
C21 C -0.0430(5) 0.2501(10) 0.5292(2) 0.0962(13) Uani 1 1 d U . .
H21A H 0.0009 0.1980 0.5535 0.115 Uiso 1 1 calc R A .
H21B H 0.0239 0.2942 0.5543 0.115 Uiso 1 1 calc R . .
C22 C -0.1780(8) 0.2600(8) 0.5742(5) 0.133(3) Uani 1 1 d U A .
H22A H -0.1907 0.3167 0.5979 0.160 Uiso 1 1 calc R . .
H22B H -0.1860 0.2243 0.6389 0.160 Uiso 1 1 calc R . .
C23 C -0.2856(5) 0.2395(7) 0.4917(6) 0.128(3) Uani 1 1 d U . .
H23A H -0.3699 0.2769 0.4943 0.154 Uiso 1 1 calc R A .
H23B H -0.3211 0.1837 0.5032 0.154 Uiso 1 1 calc R . .
C24 C -0.2167(3) 0.2458(8) 0.3808(3) 0.0744(13) Uani 1 1 d U A .
H24A H -0.2385 0.1974 0.3352 0.089 Uiso 1 1 calc R . .
H24B H -0.2517 0.2946 0.3402 0.089 Uiso 1 1 calc R . .
C11 C 0.2030(6) 0.0857(4) 0.2360(5) 0.0379(14) Uani 1 1 d U . .
C12 C 0.2672(11) 0.0584(5) 0.1237(7) 0.075(3) Uani 1 1 d U A .
H12A H 0.1888 0.0582 0.0658 0.112 Uiso 1 1 calc R . .
H12B H 0.3083 0.0038 0.1318 0.112 Uiso 1 1 calc R . .
H12C H 0.3442 0.0961 0.1039 0.112 Uiso 1 1 calc R . .
C13 C 0.3097(7) 0.0690(4) 0.3432(7) 0.0570(19) Uani 1 1 d U A .
C15 C 0.2679(10) 0.1164(4) 0.4424(6) 0.076(3) Uani 1 1 d U . .
H15A H 0.1644 0.1072 0.4554 0.114 Uiso 1 1 calc R A .
H15B H 0.2842 0.1742 0.4296 0.114 Uiso 1 1 calc R . .
H15C H 0.3280 0.0988 0.5069 0.114 Uiso 1 1 calc R . .
C14 C 0.4706(7) 0.0977(4) 0.3204(8) 0.108(4) Uani 1 1 d U . .
H14A H 0.4677 0.1530 0.2913 0.162 Uiso 1 1 calc R A .
H14B H 0.5128 0.0615 0.2667 0.162 Uiso 1 1 calc R . .
H14C H 0.5310 0.0965 0.3892 0.162 Uiso 1 1 calc R . .
C20 C 0.3282(10) -0.0239(4) 0.3663(7) 0.074(2) Uani 1 1 d U . .
H20A H 0.4189 -0.0332 0.4108 0.111 Uiso 1 1 calc R A .
H20B H 0.3326 -0.0530 0.2964 0.111 Uiso 1 1 calc R . .
H20C H 0.2447 -0.0436 0.4061 0.111 Uiso 1 1 calc R . .
C16 C 0.0493(8) 0.0414(4) 0.2354(5) 0.0423(15) Uani 1 1 d U A .
C19 C 0.0539(11) -0.0470(5) 0.1983(7) 0.078(3) Uani 1 1 d U . .
H19A H 0.1244 -0.0769 0.2460 0.118 Uiso 1 1 calc R A .
H19B H 0.0837 -0.0496 0.1222 0.118 Uiso 1 1 calc R . .
H19C H -0.0435 -0.0711 0.2031 0.118 Uiso 1 1 calc R . .
C18 C -0.0303(8) 0.0454(5) 0.3447(7) 0.059(2) Uani 1 1 d U . .
H18A H -0.0339 0.1016 0.3698 0.088 Uiso 1 1 calc R A .
H18B H 0.0229 0.0125 0.4004 0.088 Uiso 1 1 calc R . .
H18C H -0.1301 0.0245 0.3329 0.088 Uiso 1 1 calc R . .
C17 C -0.0606(9) 0.0843(4) 0.1501(6) 0.075(3) Uani 1 1 d U . .
H17A H -0.1534 0.0545 0.1457 0.112 Uiso 1 1 calc R A .
H17B H -0.0186 0.0850 0.0776 0.112 Uiso 1 1 calc R . .
H17C H -0.0782 0.1398 0.1741 0.112 Uiso 1 1 calc R . .
C32 C 0.4168(17) 0.3639(7) -0.0975(9) 0.051(4) Uani 0.464(5) 1 d PU A 1
H32A H 0.3123 0.3771 -0.1024 0.076 Uiso 0.464(5) 1 calc PR A 1
H32B H 0.4609 0.3786 -0.1665 0.076 Uiso 0.464(5) 1 calc PR A 1
H32C H 0.4650 0.3940 -0.0366 0.076 Uiso 0.464(5) 1 calc PR A 1
C39 C 0.4364(15) 0.2715(8) -0.0769(11) 0.031(3) Uani 0.464(5) 1 d PU A 1
C27 C 0.3476(15) 0.1377(6) -0.1806(9) 0.039(3) Uani 0.464(5) 1 d PU A 1
H27A H 0.2952 0.1202 -0.2486 0.059 Uiso 0.464(5) 1 calc PR A 1
H27B H 0.2971 0.1172 -0.1172 0.059 Uiso 0.464(5) 1 calc PR A 1
H27C H 0.4478 0.1166 -0.1786 0.059 Uiso 0.464(5) 1 calc PR A 1
C40 C 0.3518(16) 0.2289(8) -0.1767(10) 0.039(3) Uani 0.464(5) 1 d PU A 1
C55 C 0.3617(9) 0.259(2) -0.2938(5) 0.070(4) Uani 0.464(5) 1 d PU A 1
H55A H 0.4644 0.2604 -0.3130 0.105 Uiso 0.464(5) 1 calc PR A 1
H55B H 0.3205 0.3139 -0.2997 0.105 Uiso 0.464(5) 1 calc PR A 1
H55C H 0.3065 0.2230 -0.3442 0.105 Uiso 0.464(5) 1 calc PR A 1
C37 C 0.1691(8) 0.2546(16) -0.1562(5) 0.045(2) Uani 0.464(5) 1 d PU A 1
H37A H 0.1662 0.3022 -0.1084 0.068 Uiso 0.464(5) 1 calc PR A 1
H37B H 0.1202 0.2092 -0.1216 0.068 Uiso 0.464(5) 1 calc PR A 1
H37C H 0.1189 0.2668 -0.2272 0.068 Uiso 0.464(5) 1 calc PR A 1
C51 C 0.6259(9) 0.2773(5) 0.0783(7) 0.056(3) Uani 0.464(5) 1 d PU A 1
H51A H 0.5713 0.2406 0.1244 0.084 Uiso 0.464(5) 1 calc PR A 1
H51B H 0.5936 0.3331 0.0899 0.084 Uiso 0.464(5) 1 calc PR A 1
H51C H 0.7307 0.2729 0.0980 0.084 Uiso 0.464(5) 1 calc PR A 1
C53 C 0.7067(9) 0.2017(5) -0.1146(8) 0.058(2) Uani 0.464(5) 1 d PU A 1
H53A H 0.8062 0.2182 -0.0909 0.087 Uiso 0.464(5) 1 calc PR A 1
H53B H 0.6917 0.2103 -0.1940 0.087 Uiso 0.464(5) 1 calc PR A 1
H53C H 0.6930 0.1443 -0.0978 0.087 Uiso 0.464(5) 1 calc PR A 1
C29 C 0.6307(15) 0.3395(10) -0.0212(13) 0.072(4) Uani 0.536(5) 1 d PU A 2
H29A H 0.6365 0.3442 0.0591 0.109 Uiso 0.536(5) 1 calc PR A 2
H29B H 0.5536 0.3754 -0.0517 0.109 Uiso 0.536(5) 1 calc PR A 2
H29C H 0.7247 0.3550 -0.0502 0.109 Uiso 0.536(5) 1 calc PR A 2
C35 C 0.4154(12) 0.1374(6) -0.0932(9) 0.048(3) Uani 0.536(5) 1 d PDU A 2
C38 C 0.4228(12) 0.2309(7) -0.0813(10) 0.029(2) Uani 0.536(5) 1 d PDU A 2
C41 C 0.350(2) 0.3651(7) -0.1819(14) 0.075(5) Uani 0.536(5) 1 d PDU A 2
H41A H 0.2817 0.3871 -0.2389 0.113 Uiso 0.536(5) 1 calc PR A 2
H41B H 0.4492 0.3840 -0.1944 0.113 Uiso 0.536(5) 1 calc PR A 2
H41C H 0.3210 0.3834 -0.1095 0.113 Uiso 0.536(5) 1 calc PR A 2
C25 C 0.3459(13) 0.2715(7) -0.1864(8) 0.038(2) Uani 0.536(5) 1 d PDU A 2
C54 C 0.2014(9) 0.2572(19) -0.2057(7) 0.089(4) Uani 0.536(5) 1 d PU A 2
H54A H 0.1498 0.2666 -0.1383 0.133 Uiso 0.536(5) 1 calc PR A 2
H54B H 0.1870 0.2009 -0.2293 0.133 Uiso 0.536(5) 1 calc PR A 2
H54C H 0.1627 0.2936 -0.2636 0.133 Uiso 0.536(5) 1 calc PR A 2
C26 C 0.4477(9) 0.2497(15) -0.2893(5) 0.072(2) Uani 0.536(5) 1 d PU A 2
H26A H 0.3858 0.2282 -0.3505 0.109 Uiso 0.536(5) 1 calc PR A 2
H26B H 0.5208 0.2091 -0.2658 0.109 Uiso 0.536(5) 1 calc PR A 2
H26C H 0.4972 0.2987 -0.3132 0.109 Uiso 0.536(5) 1 calc PR A 2
C50 C 0.6679(10) 0.1976(7) 0.0202(6) 0.064(2) Uani 0.536(5) 1 d PU A 2
H50A H 0.7580 0.2225 0.0512 0.096 Uiso 0.536(5) 1 calc PR A 2
H50B H 0.6922 0.1482 -0.0194 0.096 Uiso 0.536(5) 1 calc PR A 2
H50C H 0.6038 0.1843 0.0797 0.096 Uiso 0.536(5) 1 calc PR A 2
C31 C 0.6826(5) 0.2529(10) -0.1665(4) 0.0494(17) Uani 0.536(5) 1 d PU A 2
H31A H 0.7882 0.2551 -0.1488 0.074 Uiso 0.536(5) 1 calc PR A 2
H31B H 0.6529 0.3002 -0.2107 0.074 Uiso 0.536(5) 1 calc PR A 2
H31C H 0.6593 0.2035 -0.2083 0.074 Uiso 0.536(5) 1 calc PR A 2
C30 C 0.6118(17) 0.1585(12) -0.0325(16) 0.092(6) Uani 0.536(5) 1 d PU A 2
H30A H 0.7038 0.1479 0.0096 0.138 Uiso 0.536(5) 1 calc PR A 2
H30B H 0.6121 0.1301 -0.1031 0.138 Uiso 0.536(5) 1 calc PR A 2
H30C H 0.5295 0.1393 0.0091 0.138 Uiso 0.536(5) 1 calc PR A 2

loop_
_atom_site_aniso_label
_atom_site_aniso_U_11
_atom_site_aniso_U_22
_atom_site_aniso_U_33
_atom_site_aniso_U_23
_atom_site_aniso_U_13
_atom_site_aniso_U_12
Fe1 0.02372(14) 0.03233(15) 0.02074(12) -0.0008(4) 0.00544(9) 0.0005(4)
O1 0.034(2) 0.027(2) 0.033(2) 0.0031(15) 0.0083(18) 0.0006(17)
O2 0.037(3) 0.024(2) 0.032(2) -0.0031(15) 0.0102(18) -0.0025(17)
O3 0.0317(8) 0.0821(12) 0.0332(8) -0.005(3) 0.0155(6) 0.004(3)
O4 0.0389(8) 0.0409(8) 0.0283(6) -0.004(2) 0.0155(6) 0.000(3)
C28 0.0268(11) 0.0628(16) 0.0427(12) 0.007(4) 0.0074(9) 0.006(4)
Li1 0.0367(19) 0.040(2) 0.0307(16) 0.010(5) 0.0141(14) 0.010(6)
C1 0.072(4) 0.019(3) 0.035(3) -0.003(2) 0.008(3) -0.007(2)
C7 0.062(4) 0.031(3) 0.056(4) -0.006(3) -0.026(3) 0.019(3)
C9 0.045(4) 0.069(5) 0.057(4) -0.023(4) 0.004(3) 0.020(4)
C10 0.066(4) 0.099(6) 0.060(4) -0.013(4) -0.019(3) 0.037(4)
C8 0.144(8) 0.032(4) 0.053(4) 0.006(3) -0.020(4) 0.036(4)
C2 0.107(6) 0.027(3) 0.103(6) 0.007(3) 0.065(5) -0.001(3)
C3 0.056(3) 0.027(3) 0.060(3) -0.002(2) -0.001(2) -0.010(2)
C6 0.050(3) 0.049(4) 0.061(4) -0.003(3) -0.029(3) -0.002(3)
C4 0.042(3) 0.077(4) 0.110(4) -0.004(3) 0.004(3) -0.029(3)
C5 0.053(4) 0.045(4) 0.137(7) -0.019(4) -0.034(5) -0.004(3)
C21 0.125(3) 0.134(3) 0.0323(14) -0.014(6) 0.0371(18) -0.003(10)
C22 0.193(6) 0.089(6) 0.128(4) -0.015(5) 0.120(4) 0.021(6)
C23 0.067(3) 0.129(7) 0.198(6) 0.089(6) 0.092(3) 0.028(4)
C24 0.0284(13) 0.077(3) 0.119(3) -0.010(5) 0.0190(15) -0.008(4)
C11 0.031(3) 0.030(3) 0.054(4) -0.002(2) 0.007(2) -0.004(2)
C12 0.127(7) 0.041(4) 0.060(4) -0.010(3) 0.029(4) 0.016(4)
C13 0.031(3) 0.038(3) 0.099(5) 0.016(3) -0.027(3) -0.003(2)
C15 0.128(6) 0.035(3) 0.059(4) 0.010(3) -0.054(4) -0.015(4)
C14 0.044(3) 0.052(3) 0.224(10) 0.048(4) -0.042(4) -0.018(3)
C20 0.104(6) 0.031(3) 0.085(5) 0.011(3) -0.018(4) 0.022(4)
C16 0.055(4) 0.042(3) 0.030(3) 0.005(2) -0.005(2) -0.010(3)
C19 0.097(6) 0.052(5) 0.085(6) 0.009(4) -0.016(5) -0.024(4)
C18 0.056(5) 0.049(4) 0.071(5) 0.016(4) 0.001(4) -0.017(4)
C17 0.107(6) 0.040(3) 0.071(4) 0.019(3) -0.065(4) -0.021(3)
C32 0.092(10) 0.040(7) 0.021(5) -0.012(4) 0.014(5) -0.033(6)
C39 0.039(6) 0.037(6) 0.019(5) 0.000(4) 0.003(4) -0.009(4)
C27 0.051(7) 0.032(6) 0.032(5) -0.003(4) -0.018(5) -0.006(5)
C40 0.050(7) 0.039(6) 0.028(5) 0.017(4) 0.005(4) 0.006(5)
C55 0.042(4) 0.141(13) 0.027(3) 0.012(8) -0.005(3) -0.014(9)
C37 0.035(3) 0.074(6) 0.028(3) 0.006(8) 0.002(2) -0.007(8)
C51 0.043(4) 0.084(7) 0.040(4) -0.013(3) -0.003(3) -0.011(3)
C53 0.040(4) 0.062(5) 0.072(6) -0.001(4) 0.016(4) 0.018(4)
C29 0.039(6) 0.073(8) 0.103(10) 0.007(7) -0.022(6) -0.013(5)
C35 0.046(6) 0.040(6) 0.059(7) -0.016(4) 0.018(5) -0.011(4)
C38 0.022(3) 0.039(5) 0.027(5) 0.002(4) 0.011(3) -0.005(3)
C41 0.085(11) 0.054(9) 0.085(11) 0.026(7) -0.008(8) 0.013(7)
C25 0.045(5) 0.047(6) 0.020(3) 0.012(4) -0.008(3) 0.002(5)
C54 0.054(5) 0.132(11) 0.077(6) -0.009(11) -0.026(4) 0.028(10)
C26 0.082(5) 0.112(6) 0.023(2) -0.022(8) 0.007(3) 0.001(13)
C50 0.062(5) 0.105(7) 0.026(3) 0.018(4) 0.006(3) 0.029(5)
C31 0.035(2) 0.075(4) 0.039(3) 0.028(6) 0.014(2) 0.004(7)
C30 0.047(7) 0.099(10) 0.126(12) -0.030(9) -0.045(7) 0.030(7)

loop_
_atom_type_symbol
_atom_type_description
_atom_type_scat_dispersion_real
_atom_type_scat_dispersion_imag
_atom_type_scat_source
C C 0.0033 0.0016 'International Tables Vol C Tables 4.2.6.8 and 6.1.1.4'
H H 0.0000 0.0000 'International Tables Vol C Tables 4.2.6.8 and 6.1.1.4'
O O 0.0106 0.0060 'International Tables Vol C Tables 4.2.6.8 and 6.1.1.4'
Li Li -0.0003 0.0001 'International Tables Vol C Tables 4.2.6.8 and 6.1.1.4'
Fe Fe 0.3463 0.8444 'International Tables Vol C Tables 4.2.6.8 and 6.1.1.4'

loop_
_geom_angle_atom_site_label_1
_geom_angle_atom_site_label_2
_geom_angle_atom_site_label_3
_geom_angle
O4 Fe1 O1 135.6(2)
O4 Fe1 O2 135.6(2)
O1 Fe1 O2 88.87(6)
O4 Fe1 Li1 176.99(9)
O1 Fe1 Li1 44.6(3)
O2 Fe1 Li1 44.5(3)
C11 O1 Li1 139.9(5)
C11 O1 Fe1 130.4(4)
Li1 O1 Fe1 89.3(4)
C1 O2 Li1 138.9(5)
C1 O2 Fe1 131.9(3)
Li1 O2 Fe1 89.1(4)
C24 O3 C21 108.9(3)
C24 O3 Li1 126.4(2)
C21 O3 Li1 124.6(2)
C38 O4 C39 28.3(3)
C38 O4 Fe1 166.7(6)
C39 O4 Fe1 165.0(7)
C50 C28 C39 132.3(8)
C50 C28 C29 110.8(8)
C39 C28 C29 92.5(9)
C50 C28 C53 69.9(6)
C39 C28 C53 132.8(7)
C29 C28 C53 120.2(7)
C50 C28 C30 39.7(7)
C39 C28 C30 108.6(9)
C29 C28 C30 150.4(6)
C53 C28 C30 58.8(8)
C50 C28 C31 107.7(6)
C39 C28 C31 110.5(6)
C29 C28 C31 96.3(9)
C53 C28 C31 39.5(7)
C30 C28 C31 95.4(10)
C50 C28 C38 114.1(8)
C39 C28 C38 24.7(2)
C29 C28 C38 116.8(8)
C53 C28 C38 115.8(7)
C30 C28 C38 84.4(8)
C31 C28 C38 109.5(5)
C50 C28 C51 59.8(5)
C39 C28 C51 104.3(6)
C29 C28 C51 59.7(7)
C53 C28 C51 121.0(5)
C30 C28 C51 94.3(8)
C31 C28 C51 138.5(5)
C38 C28 C51 111.6(5)
O1 Li1 O2 92.31(15)
O1 Li1 O3 132.5(8)
O2 Li1 O3 133.3(8)
O1 Li1 Fe1 46.12(14)
O2 Li1 Fe1 46.45(14)
O3 Li1 Fe1 165.3(2)
O2 C1 C2 106.6(5)
O2 C1 C3 106.2(5)
C2 C1 C3 103.9(6)
O2 C1 C7 107.8(5)
C2 C1 C7 111.1(6)
C3 C1 C7 120.4(5)
C10 C7 C9 106.8(6)
C10 C7 C8 109.3(6)
C9 C7 C8 106.4(6)
C10 C7 C1 108.2(5)
C9 C7 C1 114.2(5)
C8 C7 C1 111.8(6)
C7 C9 H9A 109.5
C7 C9 H9B 109.5
H9A C9 H9B 109.5
C7 C9 H9C 109.5
H9A C9 H9C 109.5
H9B C9 H9C 109.5
C7 C10 H10A 109.5
C7 C10 H10B 109.5
H10A C10 H10B 109.5
C7 C10 H10C 109.5
H10A C10 H10C 109.5
H10B C10 H10C 109.5
C7 C8 H8A 109.5
C7 C8 H8B 109.5
H8A C8 H8B 109.5
C7 C8 H8C 109.5
H8A C8 H8C 109.5
H8B C8 H8C 109.5
C1 C2 H2A 109.5
C1 C2 H2B 109.5
H2A C2 H2B 109.5
C1 C2 H2C 109.5
H2A C2 H2C 109.5
H2B C2 H2C 109.5
C4 C3 C5 110.1(6)
C4 C3 C6 107.4(6)
C5 C3 C6 102.0(6)
C4 C3 C1 109.3(6)
C5 C3 C1 116.3(6)
C6 C3 C1 111.2(5)
C3 C6 H6A 109.5
C3 C6 H6B 109.5
H6A C6 H6B 109.5
C3 C6 H6C 109.5
H6A C6 H6C 109.5
H6B C6 H6C 109.5
C3 C4 H4A 109.5
C3 C4 H4B 109.5
H4A C4 H4B 109.5
C3 C4 H4C 109.5
H4A C4 H4C 109.5
H4B C4 H4C 109.5
C3 C5 H5A 109.5
C3 C5 H5B 109.5
H5A C5 H5B 109.5
C3 C5 H5C 109.5
H5A C5 H5C 109.5
H5B C5 H5C 109.5
C22 C21 O3 108.8(4)
C22 C21 H21A 109.9
O3 C21 H21A 109.9
C22 C21 H21B 109.9
O3 C21 H21B 109.9
H21A C21 H21B 108.3
C21 C22 C23 107.1(5)
C21 C22 H22A 110.3
C23 C22 H22A 110.3
C21 C22 H22B 110.3
C23 C22 H22B 110.3
H22A C22 H22B 108.5
C22 C23 C24 108.0(4)
C22 C23 H23A 110.1
C24 C23 H23A 110.1
C22 C23 H23B 110.1
C24 C23 H23B 110.1
H23A C23 H23B 108.4
O3 C24 C23 102.9(3)
O3 C24 H24A 111.2
C23 C24 H24A 111.2
O3 C24 H24B 111.2
C23 C24 H24B 111.2
H24A C24 H24B 109.1
O1 C11 C12 108.4(5)
O1 C11 C16 108.5(5)
C12 C11 C16 103.3(5)
O1 C11 C13 106.7(5)
C12 C11 C13 114.5(6)
C16 C11 C13 115.2(5)
C11 C12 H12A 109.5
C11 C12 H12B 109.5
H12A C12 H12B 109.5
C11 C12 H12C 109.5
H12A C12 H12C 109.5
H12B C12 H12C 109.5
C15 C13 C20 113.3(7)
C15 C13 C14 105.0(6)
C20 C13 C14 103.4(6)
C15 C13 C11 113.1(5)
C20 C13 C11 111.6(6)
C14 C13 C11 109.7(6)
C13 C15 H15A 109.5
C13 C15 H15B 109.5
H15A C15 H15B 109.5
C13 C15 H15C 109.5
H15A C15 H15C 109.5
H15B C15 H15C 109.5
C13 C14 H14A 109.5
C13 C14 H14B 109.5
H14A C14 H14B 109.5
C13 C14 H14C 109.5
H14A C14 H14C 109.5
H14B C14 H14C 109.5
C13 C20 H20A 109.5
C13 C20 H20B 109.5
H20A C20 H20B 109.5
C13 C20 H20C 109.5
H20A C20 H20C 109.5
H20B C20 H20C 109.5
C19 C16 C18 108.3(6)
C19 C16 C17 105.1(5)
C18 C16 C17 103.6(6)
C19 C16 C11 113.9(6)
C18 C16 C11 115.5(5)
C17 C16 C11 109.4(5)
C16 C19 H19A 109.5
C16 C19 H19B 109.5
H19A C19 H19B 109.5
C16 C19 H19C 109.5
H19A C19 H19C 109.5
H19B C19 H19C 109.5
C16 C18 H18A 109.5
C16 C18 H18B 109.5
H18A C18 H18B 109.5
C16 C18 H18C 109.5
H18A C18 H18C 109.5
H18B C18 H18C 109.5
C16 C17 H17A 109.5
C16 C17 H17B 109.5
H17A C17 H17B 109.5
C16 C17 H17C 109.5
H17A C17 H17C 109.5
H17B C17 H17C 109.5
O4 C39 C28 110.8(9)
O4 C39 C32 107.9(10)
C28 C39 C32 109.7(11)
O4 C39 C40 103.2(10)
C28 C39 C40 119.2(10)
C32 C39 C40 105.4(10)
C27 C40 C55 107.6(15)
C27 C40 C39 118.8(10)
C55 C40 C39 121.8(13)
C27 C40 C37 103.0(12)
C55 C40 C37 98.9(9)
C39 C40 C37 102.5(10)
C28 C51 H51A 109.5
C28 C51 H51B 109.5
C28 C51 H51C 109.5
C28 C53 H53A 109.5
C28 C53 H53B 109.5
C28 C53 H53C 109.5
C28 C29 H29A 109.5
C28 C29 H29B 109.5
H29A C29 H29B 109.5
C28 C29 H29C 109.5
H29A C29 H29C 109.5
H29B C29 H29C 109.5
O4 C38 C35 106.8(8)
O4 C38 C25 111.9(9)
C35 C38 C25 109.4(9)
O4 C38 C28 104.7(8)
C35 C38 C28 105.9(8)
C25 C38 C28 117.5(8)
C25 C41 H41A 109.5
C25 C41 H41B 109.5
H41A C41 H41B 109.5
C25 C41 H41C 109.5
H41A C41 H41C 109.5
H41B C41 H41C 109.5
C54 C25 C41 101.7(16)
C54 C25 C38 117.3(12)
C41 C25 C38 112.8(9)
C54 C25 C26 114.6(9)
C41 C25 C26 103.5(13)
C38 C25 C26 106.2(9)
C25 C54 H54A 109.5
C25 C54 H54B 109.5
H54A C54 H54B 109.5
C25 C54 H54C 109.5
H54A C54 H54C 109.5
H54B C54 H54C 109.5
C25 C26 H26A 109.5
C25 C26 H26B 109.5
H26A C26 H26B 109.5
C25 C26 H26C 109.5
H26A C26 H26C 109.5
H26B C26 H26C 109.5
C28 C50 H50A 109.5
C28 C50 H50B 109.5
H50A C50 H50B 109.5
C28 C50 H50C 109.5
H50A C50 H50C 109.5
H50B C50 H50C 109.5
C28 C31 H31A 109.5
C28 C31 H31B 109.5
H31A C31 H31B 109.5
C28 C31 H31C 109.5
H31A C31 H31C 109.5
H31B C31 H31C 109.5
C28 C30 H30A 109.5
C28 C30 H30B 109.5
H30A C30 H30B 109.5
C28 C30 H30C 109.5
H30A C30 H30C 109.5
H30B C30 H30C 109.5

loop_
_geom_bond_atom_site_label_1
_geom_bond_atom_site_label_2
_geom_bond_distance
Fe1 O4 1.7961(13)
Fe1 O1 1.912(4)
Fe1 O2 1.922(4)
Fe1 Li1 2.652(3)
O1 C11 1.419(7)
O1 Li1 1.863(12)
O2 C1 1.430(7)
O2 Li1 1.859(12)
O3 C24 1.440(4)
O3 C21 1.447(3)
O3 Li1 1.902(4)
O4 C38 1.384(11)
O4 C39 1.412(13)
C28 C50 1.419(9)
C28 C39 1.500(14)
C28 C29 1.522(18)
C28 C53 1.540(9)
C28 C30 1.58(2)
C28 C31 1.624(5)
C28 C38 1.637(12)
C28 C51 1.666(8)
C1 C2 1.516(9)
C1 C3 1.552(10)
C1 C7 1.581(10)
C7 C10 1.505(10)
C7 C9 1.510(10)
C7 C8 1.566(9)
C9 H9A 0.9800
C9 H9B 0.9800
C9 H9C 0.9800
C10 H10A 0.9800
C10 H10B 0.9800
C10 H10C 0.9800
C8 H8A 0.9800
C8 H8B 0.9800
C8 H8C 0.9800
C2 H2A 0.9800
C2 H2B 0.9800
C2 H2C 0.9800
C3 C4 1.505(10)
C3 C5 1.535(9)
C3 C6 1.547(10)
C6 H6A 0.9800
C6 H6B 0.9800
C6 H6C 0.9800
C4 H4A 0.9800
C4 H4B 0.9800
C4 H4C 0.9800
C5 H5A 0.9800
C5 H5B 0.9800
C5 H5C 0.9800
C21 C22 1.384(6)
C21 H21A 0.9900
C21 H21B 0.9900
C22 C23 1.413(9)
C22 H22A 0.9900
C22 H22B 0.9900
C23 C24 1.521(6)
C23 H23A 0.9900
C23 H23B 0.9900
C24 H24A 0.9900
C24 H24B 0.9900
C11 C12 1.580(9)
C11 C16 1.585(9)
C11 C13 1.615(9)
C12 H12A 0.9800
C12 H12B 0.9800
C12 H12C 0.9800
C13 C15 1.505(11)
C13 C20 1.570(9)
C13 C14 1.584(9)
C15 H15A 0.9800
C15 H15B 0.9800
C15 H15C 0.9800
C14 H14A 0.9800
C14 H14B 0.9800
C14 H14C 0.9800
C20 H20A 0.9800
C20 H20B 0.9800
C20 H20C 0.9800
C16 C19 1.531(10)
C16 C18 1.549(10)
C16 C17 1.578(9)
C19 H19A 0.9800
C19 H19B 0.9800
C19 H19C 0.9800
C18 H18A 0.9800
C18 H18B 0.9800
C18 H18C 0.9800
C17 H17A 0.9800
C17 H17B 0.9800
C17 H17C 0.9800
C32 C39 1.557(13)
C32 H32A 0.9800
C32 H32B 0.9800
C32 H32C 0.9800
C39 C40 1.575(19)
C27 C40 1.509(12)
C27 H27A 0.9800
C27 H27B 0.9800
C27 H27C 0.9800
C40 C55 1.519(16)
C40 C37 1.753(18)
C55 H55A 0.9800
C55 H55B 0.9800
C55 H55C 0.9800
C37 H37A 0.9800
C37 H37B 0.9800
C37 H37C 0.9800
C51 H51A 0.9800
C51 H51B 0.9800
C51 H51C 0.9800
C53 H53A 0.9800
C53 H53B 0.9800
C53 H53C 0.9800
C29 H29A 0.9800
C29 H29B 0.9800
C29 H29C 0.9800
C35 C38 1.554(9)
C38 C25 1.579(16)
C41 C25 1.548(9)
C41 H41A 0.9800
C41 H41B 0.9800
C41 H41C 0.9800
C25 C54 1.351(16)
C25 C26 1.638(14)
C54 H54A 0.9800
C54 H54B 0.9800
C54 H54C 0.9800
C26 H26A 0.9800
C26 H26B 0.9800
C26 H26C 0.9800
C50 H50A 0.9800
C50 H50B 0.9800
C50 H50C 0.9800
C31 H31A 0.9800
C31 H31B 0.9800
C31 H31C 0.9800
C30 H30A 0.9800
C30 H30B 0.9800
C30 H30C 0.9800
